data_4066486
loop_
_publ_author_name
'Lei, Hao'
'Fettinger, James C.'
'Power, Philip P.'

_publ_section_title
;
 Synthesis and Structures of Low-Valent Alkynyl Tin and Germanium
 Complexes Supported by Terphenyl Ligands: Heavier Group 14 Element
 Enediyne Analogues&#x2020;
;
_journal_issue 21
_journal_name_full Organometallics
_journal_page_first 5585
_journal_paper_doi 10.1021/om100492u
_journal_volume 29
_journal_year 2010
_chemical_formula_moiety 'C72 H92 Ge2, C7 H8'
_chemical_formula_sum 'C79 H100 Ge2'
_chemical_formula_weight 1194.77
_chemical_name_systematic
; 
 ? 
;
_space_group_IT_number 2
_symmetry_cell_setting triclinic
_symmetry_space_group_name_Hall '-P 1'
_symmetry_space_group_name_H-M 'P -1'
_atom_sites_solution_hydrogens geom
_atom_sites_solution_primary direct
_atom_sites_solution_secondary difmap
_audit_creation_method SHELXL-97
_cell_angle_alpha 64.2466(7)
_cell_angle_beta 62.1458(7)
_cell_angle_gamma 65.1210(7)
_cell_formula_units_Z 1
_cell_length_a 12.9836(8)
_cell_length_b 12.9845(8)
_cell_length_c 13.0755(8)
_cell_measurement_reflns_used 9962
_cell_measurement_temperature 90(2)
_cell_measurement_theta_max 27.49
_cell_measurement_theta_min 2.92
_cell_volume 1688.49(18)
_computing_cell_refinement 'Bruker SAINT'
_computing_data_collection 'Bruker APEX2'
_computing_data_reduction 'Bruker SAINT'
_computing_molecular_graphics 'Bruker SHELXTL'
_computing_publication_material 'Bruker SHELXTL'
_computing_structure_refinement 'SHELXL-97 (Sheldrick, 1997)'
_computing_structure_solution 'SHELXS-97 (Sheldrick, 1990)'
_diffrn_ambient_temperature 90(2)
_diffrn_measured_fraction_theta_full 0.997
_diffrn_measured_fraction_theta_max 0.997
_diffrn_measurement_device_type 'Bruker APEX-II CCD'
_diffrn_measurement_method '\f and \w scans'
_diffrn_radiation_monochromator graphite
_diffrn_radiation_source 'fine-focus sealed tube'
_diffrn_radiation_type MoK\a
_diffrn_radiation_wavelength 0.71073
_diffrn_reflns_av_R_equivalents 0.0206
_diffrn_reflns_av_sigmaI/netI 0.0239
_diffrn_reflns_limit_h_max 16
_diffrn_reflns_limit_h_min -16
_diffrn_reflns_limit_k_max 16
_diffrn_reflns_limit_k_min -16
_diffrn_reflns_limit_l_max 17
_diffrn_reflns_limit_l_min -17
_diffrn_reflns_number 21812
_diffrn_reflns_theta_full 27.60
_diffrn_reflns_theta_max 27.60
_diffrn_reflns_theta_min 2.92
_diffrn_standards_number 0
_exptl_absorpt_coefficient_mu 0.932
_exptl_absorpt_correction_T_max 0.9377
_exptl_absorpt_correction_T_min 0.9045
_exptl_absorpt_correction_type multi-scan
_exptl_crystal_colour yellow
_exptl_crystal_density_diffrn 1.175
_exptl_crystal_density_method 'not measured'
_exptl_crystal_description block
_exptl_crystal_F_000 638
_exptl_crystal_size_max 0.11
_exptl_crystal_size_mid 0.10
_exptl_crystal_size_min 0.07
_refine_diff_density_max 0.598
_refine_diff_density_min -0.330
_refine_diff_density_rms 0.053
_refine_ls_extinction_method none
_refine_ls_goodness_of_fit_ref 1.037
_refine_ls_hydrogen_treatment constr
_refine_ls_matrix_type full
_refine_ls_number_parameters 385
_refine_ls_number_reflns 7793
_refine_ls_number_restraints 2
_refine_ls_restrained_S_all 1.037
_refine_ls_R_factor_all 0.0336
_refine_ls_R_factor_gt 0.0283
_refine_ls_shift/su_max 0.000
_refine_ls_shift/su_mean 0.000
_refine_ls_structure_factor_coef Fsqd
_refine_ls_weighting_details 'calc w=1/[\s^2^(Fo^2^)+(0.0400P)^2^+0.7365P] where P=(Fo^2^+2Fc^2^)/3'
_refine_ls_weighting_scheme calc
_refine_ls_wR_factor_gt 0.0722
_refine_ls_wR_factor_ref 0.0747
_reflns_number_gt 6995
_reflns_number_total 7793
_reflns_threshold_expression >2sigma(I)
_cod_data_source_file om100492u_si_001.cif
_cod_data_source_block hl53_Ar'(tBuCC)GeGe(CCtBu)Ar'
_cod_depositor_comments
;
The following automatic conversions were performed:

'_symmetry_cell_setting' value 'Triclinic' changed to 'triclinic'
according to /home/saulius/struct/CIF-dictionaries/cif_core.dic
dictionary named 'cif_core.dic' version 2.4.1 from
2010-06-29.

'_refine_ls_hydrogen_treatment' value 'CONSTR' changed
to 'constr' according to
/home/saulius/struct/CIF-dictionaries/cif_core.dic dictionary named
'cif_core.dic' version 2.4.1 from 2010-06-29.

Automatic conversion script
Id: cif_fix_values 1715 2011-07-08 13:25:40Z adriana 
;
_cod_database_code 4066486

loop_
_symmetry_equiv_pos_as_xyz
'x, y, z'
'-x, -y, -z'

loop_
_atom_site_label
_atom_site_type_symbol
_atom_site_fract_x
_atom_site_fract_y
_atom_site_fract_z
_atom_site_U_iso_or_equiv
_atom_site_adp_type
_atom_site_occupancy
_atom_site_symmetry_multiplicity
_atom_site_calc_flag
_atom_site_refinement_flags
_atom_site_disorder_assembly
_atom_site_disorder_group
Ge1 Ge 0.041109(13) 0.067336(13) -0.090300(13) 0.01372(5) Uani 1 1 d . . .
C1 C 0.14375(12) 0.00527(12) -0.23088(12) 0.0140(3) Uani 1 1 d . . .
C2 C 0.10799(13) -0.04585(12) -0.28028(13) 0.0156(3) Uani 1 1 d . . .
C3 C 0.19626(14) -0.10366(14) -0.36671(14) 0.0212(3) Uani 1 1 d . . .
H3A H 0.1725 -0.1394 -0.3990 0.025 Uiso 1 1 calc R . .
C4 C 0.31787(14) -0.11005(15) -0.40646(15) 0.0244(3) Uani 1 1 d . . .
H4A H 0.3770 -0.1526 -0.4626 0.029 Uiso 1 1 calc R . .
C5 C 0.35170(13) -0.05346(14) -0.36304(14) 0.0210(3) Uani 1 1 d . . .
H5A H 0.4342 -0.0544 -0.3925 0.025 Uiso 1 1 calc R . .
C6 C 0.26638(13) 0.00474(12) -0.27674(13) 0.0157(3) Uani 1 1 d . . .
C7 C -0.02123(13) -0.03162(13) -0.25874(13) 0.0158(3) Uani 1 1 d . . .
C8 C -0.07344(13) -0.12708(13) -0.18729(13) 0.0179(3) Uani 1 1 d . . .
C9 C -0.18563(14) -0.11568(14) -0.18740(14) 0.0214(3) Uani 1 1 d . . .
H9A H -0.2220 -0.1794 -0.1392 0.026 Uiso 1 1 calc R . .
C10 C -0.24408(14) -0.01340(15) -0.25647(14) 0.0227(3) Uani 1 1 d . . .
H10A H -0.3187 -0.0082 -0.2577 0.027 Uiso 1 1 calc R . .
C11 C -0.19379(14) 0.08179(14) -0.32413(14) 0.0206(3) Uani 1 1 d . . .
H11A H -0.2357 0.1526 -0.3697 0.025 Uiso 1 1 calc R . .
C12 C -0.08286(13) 0.07529(13) -0.32632(13) 0.0174(3) Uani 1 1 d . . .
C13 C 0.30910(12) 0.07407(13) -0.24465(13) 0.0165(3) Uani 1 1 d . . .
C14 C 0.30122(13) 0.19480(13) -0.31150(14) 0.0201(3) Uani 1 1 d . . .
C15 C 0.35442(15) 0.25582(14) -0.29290(16) 0.0257(3) Uani 1 1 d . . .
H15A H 0.3507 0.3368 -0.3383 0.031 Uiso 1 1 calc R . .
C16 C 0.41260(15) 0.19979(15) -0.20906(16) 0.0269(3) Uani 1 1 d . . .
H16A H 0.4492 0.2421 -0.1979 0.032 Uiso 1 1 calc R . .
C17 C 0.41738(14) 0.08185(14) -0.14146(15) 0.0230(3) Uani 1 1 d . . .
H17A H 0.4555 0.0447 -0.0826 0.028 Uiso 1 1 calc R . .
C18 C 0.36699(13) 0.01683(13) -0.15848(13) 0.0175(3) Uani 1 1 d . . .
C19 C -0.00973(14) -0.24288(13) -0.11335(14) 0.0208(3) Uani 1 1 d . . .
H19A H 0.0557 -0.2278 -0.1061 0.025 Uiso 1 1 calc R . .
C20 C 0.04979(17) -0.33881(15) -0.17826(18) 0.0314(4) Uani 1 1 d . . .
H20A H 0.1051 -0.3096 -0.2599 0.047 Uiso 1 1 calc R . .
H20B H -0.0130 -0.3572 -0.1838 0.047 Uiso 1 1 calc R . .
H20C H 0.0952 -0.4108 -0.1324 0.047 Uiso 1 1 calc R . .
C21 C -0.09626(16) -0.28783(15) 0.01508(16) 0.0274(3) Uani 1 1 d . . .
H21A H -0.1337 -0.2262 0.0558 0.041 Uiso 1 1 calc R . .
H21B H -0.0509 -0.3597 0.0611 0.041 Uiso 1 1 calc R . .
H21C H -0.1595 -0.3063 0.0103 0.041 Uiso 1 1 calc R . .
C22 C -0.02787(14) 0.17977(13) -0.40313(14) 0.0202(3) Uani 1 1 d . . .
H22A H 0.0231 0.1771 -0.3631 0.024 Uiso 1 1 calc R . .
C23 C -0.12265(17) 0.30013(15) -0.41189(17) 0.0310(4) Uani 1 1 d . . .
H23A H -0.1757 0.3062 -0.3302 0.046 Uiso 1 1 calc R . .
H23B H -0.1710 0.3078 -0.4554 0.046 Uiso 1 1 calc R . .
H23C H -0.0821 0.3637 -0.4556 0.046 Uiso 1 1 calc R . .
C24 C 0.05539(17) 0.16939(17) -0.52998(16) 0.0327(4) Uani 1 1 d . . .
H24A H 0.1162 0.0921 -0.5237 0.049 Uiso 1 1 calc R . .
H24B H 0.0959 0.2330 -0.5741 0.049 Uiso 1 1 calc R . .
H24C H 0.0074 0.1764 -0.5736 0.049 Uiso 1 1 calc R . .
C25 C 0.24080(14) 0.25878(14) -0.40687(15) 0.0240(3) Uani 1 1 d . . .
H25A H 0.1936 0.2081 -0.3954 0.029 Uiso 1 1 calc R . .
C26 C 0.15266(18) 0.37881(17) -0.39353(19) 0.0381(4) Uani 1 1 d . . .
H26A H 0.1162 0.4166 -0.4565 0.057 Uiso 1 1 calc R . .
H26B H 0.1961 0.4297 -0.4019 0.057 Uiso 1 1 calc R . .
H26C H 0.0889 0.3674 -0.3136 0.057 Uiso 1 1 calc R . .
C27 C 0.33505(19) 0.2734(2) -0.53406(18) 0.0502(6) Uani 1 1 d . . .
H27A H 0.2942 0.3147 -0.5937 0.075 Uiso 1 1 calc R . .
H27B H 0.3865 0.1950 -0.5437 0.075 Uiso 1 1 calc R . .
H27C H 0.3851 0.3200 -0.5466 0.075 Uiso 1 1 calc R . .
C28 C 0.37777(13) -0.11339(13) -0.08569(13) 0.0181(3) Uani 1 1 d . . .
H28A H 0.3220 -0.1397 -0.0961 0.022 Uiso 1 1 calc R . .
C29 C 0.50704(16) -0.19015(15) -0.13327(17) 0.0309(4) Uani 1 1 d . . .
H29A H 0.5299 -0.1774 -0.2198 0.046 Uiso 1 1 calc R . .
H29B H 0.5107 -0.2742 -0.0891 0.046 Uiso 1 1 calc R . .
H29C H 0.5631 -0.1680 -0.1213 0.046 Uiso 1 1 calc R . .
C30 C 0.33946(15) -0.13138(14) 0.04930(14) 0.0225(3) Uani 1 1 d . . .
H30A H 0.2567 -0.0818 0.0780 0.034 Uiso 1 1 calc R . .
H30B H 0.3947 -0.1087 0.0621 0.034 Uiso 1 1 calc R . .
H30C H 0.3424 -0.2151 0.0943 0.034 Uiso 1 1 calc R . .
C31 C -0.07730(13) 0.21547(13) -0.12044(14) 0.0192(3) Uani 1 1 d . . .
C32 C -0.14717(14) 0.31248(14) -0.12097(15) 0.0233(3) Uani 1 1 d . . .
C33 C -0.23057(16) 0.43274(15) -0.11900(18) 0.0300(4) Uani 1 1 d . . .
C34 C -0.1601(2) 0.52495(18) -0.2042(3) 0.0773(11) Uani 1 1 d . . .
H34A H -0.1269 0.5201 -0.2869 0.116 Uiso 1 1 calc R . .
H34B H -0.0938 0.5095 -0.1786 0.116 Uiso 1 1 calc R . .
H34C H -0.2144 0.6046 -0.2019 0.116 Uiso 1 1 calc R . .
C35 C -0.2849(3) 0.4370(3) 0.0114(3) 0.0813(11) Uani 1 1 d . . .
H35A H -0.3290 0.3764 0.0637 0.122 Uiso 1 1 calc R . .
H35B H -0.3406 0.5158 0.0153 0.122 Uiso 1 1 calc R . .
H35C H -0.2198 0.4215 0.0388 0.122 Uiso 1 1 calc R . .
C36 C -0.33456(17) 0.46017(16) -0.1593(2) 0.0365(4) Uani 1 1 d . . .
H36A H -0.3020 0.4577 -0.2428 0.055 Uiso 1 1 calc R . .
H36B H -0.3883 0.5395 -0.1549 0.055 Uiso 1 1 calc R . .
H36C H -0.3803 0.4010 -0.1059 0.055 Uiso 1 1 calc R . .
C37 C 0.4637(3) 0.5197(3) 0.5870(2) 0.0241(9) Uani 0.50 1 d PGD A -1
C38 C 0.5713(3) 0.4321(3) 0.5580(3) 0.0295(12) Uani 0.50 1 d PGD A -1
H38 H 0.6142 0.3884 0.6129 0.035 Uiso 0.50 1 calc PR A -1
C39 C 0.6162(3) 0.4085(4) 0.4486(3) 0.0369(13) Uani 0.50 1 d PG A -1
H39 H 0.6897 0.3487 0.4287 0.044 Uiso 0.50 1 calc PR A -1
C40 C 0.5534(4) 0.4725(4) 0.3681(3) 0.0338(11) Uani 0.50 1 d PG A -1
H40 H 0.5841 0.4564 0.2934 0.041 Uiso 0.50 1 calc PR A -1
C41 C 0.4458(4) 0.5600(4) 0.3972(2) 0.0359(13) Uani 0.50 1 d PG A -1
H41 H 0.4029 0.6038 0.3422 0.043 Uiso 0.50 1 calc PR A -1
C42 C 0.4009(3) 0.5836(3) 0.5066(3) 0.0279(11) Uani 0.50 1 d PGD A -1
H42 H 0.3273 0.6435 0.5264 0.033 Uiso 0.50 1 calc PR A -1
C43 C 0.4119(3) 0.5411(4) 0.7091(4) 0.0352(8) Uani 0.50 1 d PD A -1
H43A H 0.3364 0.6054 0.7150 0.053 Uiso 0.25 1 calc PR A -1
H43B H 0.4703 0.5636 0.7172 0.053 Uiso 0.25 1 calc PR A -1
H43C H 0.3956 0.4683 0.7738 0.053 Uiso 0.25 1 calc PR A -1
H43D H 0.4652 0.4861 0.7557 0.053 Uiso 0.25 1 calc PR A -1
H43E H 0.3312 0.5279 0.7534 0.053 Uiso 0.25 1 calc PR A -1
H43F H 0.4059 0.6232 0.6969 0.053 Uiso 0.25 1 calc PR A -1

loop_
_atom_site_aniso_label
_atom_site_aniso_U_11
_atom_site_aniso_U_22
_atom_site_aniso_U_33
_atom_site_aniso_U_23
_atom_site_aniso_U_13
_atom_site_aniso_U_12
Ge1 0.01187(8) 0.01306(8) 0.01444(8) -0.00352(6) -0.00455(6) -0.00246(5)
C1 0.0130(6) 0.0118(6) 0.0142(6) -0.0014(5) -0.0054(5) -0.0024(5)
C2 0.0141(6) 0.0138(6) 0.0164(7) -0.0022(5) -0.0058(5) -0.0032(5)
C3 0.0197(7) 0.0230(8) 0.0242(8) -0.0112(6) -0.0080(6) -0.0041(6)
C4 0.0177(7) 0.0269(8) 0.0268(8) -0.0153(7) -0.0041(6) -0.0011(6)
C5 0.0134(7) 0.0243(8) 0.0227(7) -0.0082(6) -0.0039(6) -0.0045(6)
C6 0.0143(6) 0.0141(6) 0.0170(7) -0.0019(5) -0.0071(5) -0.0033(5)
C7 0.0140(6) 0.0185(7) 0.0169(7) -0.0081(6) -0.0059(5) -0.0026(5)
C8 0.0163(7) 0.0188(7) 0.0198(7) -0.0077(6) -0.0064(6) -0.0037(6)
C9 0.0185(7) 0.0251(8) 0.0234(8) -0.0078(6) -0.0062(6) -0.0092(6)
C10 0.0149(7) 0.0312(8) 0.0258(8) -0.0126(7) -0.0076(6) -0.0049(6)
C11 0.0179(7) 0.0227(8) 0.0214(7) -0.0082(6) -0.0098(6) -0.0006(6)
C12 0.0164(7) 0.0194(7) 0.0166(7) -0.0074(6) -0.0061(5) -0.0025(6)
C13 0.0101(6) 0.0171(7) 0.0193(7) -0.0055(6) -0.0029(5) -0.0036(5)
C14 0.0140(7) 0.0182(7) 0.0235(8) -0.0026(6) -0.0058(6) -0.0050(6)
C15 0.0234(8) 0.0174(7) 0.0349(9) -0.0019(7) -0.0115(7) -0.0090(6)
C16 0.0255(8) 0.0234(8) 0.0375(9) -0.0057(7) -0.0137(7) -0.0121(7)
C17 0.0206(7) 0.0227(8) 0.0284(8) -0.0052(6) -0.0119(6) -0.0070(6)
C18 0.0131(6) 0.0170(7) 0.0202(7) -0.0052(6) -0.0046(6) -0.0039(5)
C19 0.0207(7) 0.0182(7) 0.0265(8) -0.0039(6) -0.0118(6) -0.0069(6)
C20 0.0318(9) 0.0218(8) 0.0424(10) -0.0115(7) -0.0170(8) -0.0021(7)
C21 0.0290(9) 0.0235(8) 0.0295(9) 0.0002(7) -0.0128(7) -0.0125(7)
C22 0.0214(7) 0.0182(7) 0.0218(7) -0.0031(6) -0.0115(6) -0.0045(6)
C23 0.0346(9) 0.0199(8) 0.0352(9) -0.0026(7) -0.0198(8) -0.0018(7)
C24 0.0331(9) 0.0325(9) 0.0244(9) -0.0039(7) -0.0036(7) -0.0140(8)
C25 0.0211(8) 0.0186(7) 0.0288(8) 0.0005(6) -0.0118(7) -0.0067(6)
C26 0.0330(10) 0.0273(9) 0.0419(11) -0.0033(8) -0.0200(9) 0.0029(8)
C27 0.0348(11) 0.0651(15) 0.0273(10) -0.0076(10) -0.0135(8) 0.0037(10)
C28 0.0168(7) 0.0160(7) 0.0215(7) -0.0043(6) -0.0084(6) -0.0040(5)
C29 0.0250(8) 0.0212(8) 0.0328(9) -0.0065(7) -0.0068(7) 0.0004(7)
C30 0.0242(8) 0.0213(8) 0.0228(8) -0.0032(6) -0.0101(6) -0.0083(6)
C31 0.0177(7) 0.0184(7) 0.0213(7) -0.0056(6) -0.0080(6) -0.0037(6)
C32 0.0201(7) 0.0204(8) 0.0312(8) -0.0088(6) -0.0111(7) -0.0034(6)
C33 0.0257(8) 0.0189(8) 0.0505(11) -0.0158(8) -0.0218(8) 0.0050(6)
C34 0.0345(12) 0.0182(10) 0.172(3) -0.0197(14) -0.0447(16) 0.0000(9)
C35 0.088(2) 0.0705(18) 0.085(2) -0.0609(17) -0.0625(18) 0.0548(16)
C36 0.0293(9) 0.0204(8) 0.0640(13) -0.0168(9) -0.0260(9) 0.0052(7)
C37 0.0215(19) 0.0271(19) 0.023(2) -0.0067(18) -0.0049(19) -0.0105(16)
C38 0.019(2) 0.024(2) 0.036(3) -0.006(2) -0.007(2) -0.0034(16)
C39 0.030(2) 0.031(2) 0.044(3) -0.018(2) -0.003(2) -0.0086(18)
C40 0.037(2) 0.044(2) 0.027(3) -0.017(2) 0.000(2) -0.0222(19)
C41 0.035(3) 0.045(3) 0.035(3) -0.010(2) -0.011(2) -0.020(2)
C42 0.020(2) 0.030(2) 0.033(3) -0.011(2) -0.009(2) -0.0050(17)
C43 0.0296(19) 0.043(2) 0.032(2) -0.0119(17) -0.0107(16) -0.0091(16)

loop_
_atom_type_symbol
_atom_type_description
_atom_type_scat_dispersion_real
_atom_type_scat_dispersion_imag
_atom_type_scat_source
C C 0.0033 0.0016 'International Tables Vol C Tables 4.2.6.8 and 6.1.1.4'
H H 0.0000 0.0000 'International Tables Vol C Tables 4.2.6.8 and 6.1.1.4'
Ge Ge 0.1547 1.8001 'International Tables Vol C Tables 4.2.6.8 and 6.1.1.4'

loop_
_geom_angle_atom_site_label_1
_geom_angle_atom_site_label_2
_geom_angle_atom_site_label_3
_geom_angle
_geom_angle_site_symmetry_3
C31 Ge1 C1 115.11(6) .
C31 Ge1 Ge1 111.33(5) 2
C1 Ge1 Ge1 116.06(4) 2
C2 C1 C6 119.03(13) .
C2 C1 Ge1 126.16(10) .
C6 C1 Ge1 114.58(10) .
C3 C2 C1 119.10(13) .
C3 C2 C7 115.48(13) .
C1 C2 C7 125.03(13) .
C4 C3 C2 121.62(14) .
C4 C3 H3A 119.2 .
C2 C3 H3A 119.2 .
C3 C4 C5 119.07(14) .
C3 C4 H4A 120.5 .
C5 C4 H4A 120.5 .
C6 C5 C4 120.87(14) .
C6 C5 H5A 119.6 .
C4 C5 H5A 119.6 .
C5 C6 C1 120.08(13) .
C5 C6 C13 117.00(13) .
C1 C6 C13 122.70(13) .
C8 C7 C12 120.53(13) .
C8 C7 C2 121.12(13) .
C12 C7 C2 117.75(13) .
C9 C8 C7 118.67(14) .
C9 C8 C19 119.52(13) .
C7 C8 C19 121.79(13) .
C10 C9 C8 121.07(14) .
C10 C9 H9A 119.5 .
C8 C9 H9A 119.5 .
C9 C10 C11 120.01(14) .
C9 C10 H10A 120.0 .
C11 C10 H10A 120.0 .
C10 C11 C12 121.13(14) .
C10 C11 H11A 119.4 .
C12 C11 H11A 119.4 .
C11 C12 C7 118.53(14) .
C11 C12 C22 120.37(13) .
C7 C12 C22 121.07(13) .
C18 C13 C14 120.59(13) .
C18 C13 C6 120.58(13) .
C14 C13 C6 118.51(13) .
C15 C14 C13 118.88(14) .
C15 C14 C25 119.24(14) .
C13 C14 C25 121.83(13) .
C16 C15 C14 120.86(15) .
C16 C15 H15A 119.6 .
C14 C15 H15A 119.6 .
C17 C16 C15 119.93(15) .
C17 C16 H16A 120.0 .
C15 C16 H16A 120.0 .
C16 C17 C18 121.11(15) .
C16 C17 H17A 119.4 .
C18 C17 H17A 119.4 .
C17 C18 C13 118.59(14) .
C17 C18 C28 119.57(13) .
C13 C18 C28 121.84(13) .
C8 C19 C21 112.07(13) .
C8 C19 C20 110.55(13) .
C21 C19 C20 110.03(14) .
C8 C19 H19A 108.0 .
C21 C19 H19A 108.0 .
C20 C19 H19A 108.0 .
C19 C20 H20A 109.5 .
C19 C20 H20B 109.5 .
H20A C20 H20B 109.5 .
C19 C20 H20C 109.5 .
H20A C20 H20C 109.5 .
H20B C20 H20C 109.5 .
C19 C21 H21A 109.5 .
C19 C21 H21B 109.5 .
H21A C21 H21B 109.5 .
C19 C21 H21C 109.5 .
H21A C21 H21C 109.5 .
H21B C21 H21C 109.5 .
C12 C22 C23 113.15(13) .
C12 C22 C24 111.48(13) .
C23 C22 C24 109.92(14) .
C12 C22 H22A 107.3 .
C23 C22 H22A 107.3 .
C24 C22 H22A 107.3 .
C22 C23 H23A 109.5 .
C22 C23 H23B 109.5 .
H23A C23 H23B 109.5 .
C22 C23 H23C 109.5 .
H23A C23 H23C 109.5 .
H23B C23 H23C 109.5 .
C22 C24 H24A 109.5 .
C22 C24 H24B 109.5 .
H24A C24 H24B 109.5 .
C22 C24 H24C 109.5 .
H24A C24 H24C 109.5 .
H24B C24 H24C 109.5 .
C27 C25 C14 110.94(14) .
C27 C25 C26 110.35(16) .
C14 C25 C26 112.32(15) .
C27 C25 H25A 107.7 .
C14 C25 H25A 107.7 .
C26 C25 H25A 107.7 .
C25 C26 H26A 109.5 .
C25 C26 H26B 109.5 .
H26A C26 H26B 109.5 .
C25 C26 H26C 109.5 .
H26A C26 H26C 109.5 .
H26B C26 H26C 109.5 .
C25 C27 H27A 109.5 .
C25 C27 H27B 109.5 .
H27A C27 H27B 109.5 .
C25 C27 H27C 109.5 .
H27A C27 H27C 109.5 .
H27B C27 H27C 109.5 .
C18 C28 C30 111.35(12) .
C18 C28 C29 110.74(13) .
C30 C28 C29 110.71(13) .
C18 C28 H28A 108.0 .
C30 C28 H28A 108.0 .
C29 C28 H28A 108.0 .
C28 C29 H29A 109.5 .
C28 C29 H29B 109.5 .
H29A C29 H29B 109.5 .
C28 C29 H29C 109.5 .
H29A C29 H29C 109.5 .
H29B C29 H29C 109.5 .
C28 C30 H30A 109.5 .
C28 C30 H30B 109.5 .
H30A C30 H30B 109.5 .
C28 C30 H30C 109.5 .
H30A C30 H30C 109.5 .
H30B C30 H30C 109.5 .
C32 C31 Ge1 165.61(14) .
C31 C32 C33 177.51(17) .
C32 C33 C35 107.79(16) .
C32 C33 C34 109.07(15) .
C35 C33 C34 111.6(2) .
C32 C33 C36 112.16(14) .
C35 C33 C36 107.85(18) .
C34 C33 C36 108.40(18) .
C33 C34 H34A 109.5 .
C33 C34 H34B 109.5 .
H34A C34 H34B 109.5 .
C33 C34 H34C 109.5 .
H34A C34 H34C 109.5 .
H34B C34 H34C 109.5 .
C33 C35 H35A 109.5 .
C33 C35 H35B 109.5 .
H35A C35 H35B 109.5 .
C33 C35 H35C 109.5 .
H35A C35 H35C 109.5 .
H35B C35 H35C 109.5 .
C33 C36 H36A 109.5 .
C33 C36 H36B 109.5 .
H36A C36 H36B 109.5 .
C33 C36 H36C 109.5 .
H36A C36 H36C 109.5 .
H36B C36 H36C 109.5 .
C38 C37 C42 120.0 .
C38 C37 C43 119.8(2) .
C42 C37 C43 120.1(2) .
C37 C38 C39 120.0 .
C37 C38 H38 120.0 .
C39 C38 H38 120.0 .
C38 C39 C40 120.0 .
C38 C39 H39 120.0 .
C40 C39 H39 120.0 .
C41 C40 C39 120.0 .
C41 C40 H40 120.0 .
C39 C40 H40 120.0 .
C40 C41 C42 120.0 .
C40 C41 H41 120.0 .
C42 C41 H41 120.0 .
C41 C42 C37 120.0 .
C41 C42 H42 120.0 .
C37 C42 H42 120.0 .
C37 C43 H43A 109.5 .
C37 C43 H43B 109.5 .
H43A C43 H43B 109.5 .
C37 C43 H43C 109.5 .
H43A C43 H43C 109.5 .
H43B C43 H43C 109.5 .
C37 C43 H43D 109.5 .
H43A C43 H43D 141.1 .
H43B C43 H43D 56.3 .
H43C C43 H43D 56.3 .
C37 C43 H43E 109.5 .
H43A C43 H43E 56.3 .
H43B C43 H43E 141.1 .
H43C C43 H43E 56.3 .
H43D C43 H43E 109.5 .
C37 C43 H43F 109.5 .
H43A C43 H43F 56.3 .
H43B C43 H43F 56.3 .
H43C C43 H43F 141.1 .
H43D C43 H43F 109.5 .
H43E C43 H43F 109.5 .

loop_
_geom_bond_atom_site_label_1
_geom_bond_atom_site_label_2
_geom_bond_distance
_geom_bond_site_symmetry_2
Ge1 C31 1.9074(15) .
Ge1 C1 1.9745(14) .
Ge1 Ge1 2.3239(3) 2
C1 C2 1.409(2) .
C1 C6 1.4131(19) .
C2 C3 1.399(2) .
C2 C7 1.5070(19) .
C3 C4 1.389(2) .
C3 H3A 0.9500 .
C4 C5 1.387(2) .
C4 H4A 0.9500 .
C5 C6 1.393(2) .
C5 H5A 0.9500 .
C6 C13 1.5033(19) .
C7 C8 1.406(2) .
C7 C12 1.417(2) .
C8 C9 1.402(2) .
C8 C19 1.522(2) .
C9 C10 1.380(2) .
C9 H9A 0.9500 .
C10 C11 1.388(2) .
C10 H10A 0.9500 .
C11 C12 1.394(2) .
C11 H11A 0.9500 .
C12 C22 1.523(2) .
C13 C18 1.407(2) .
C13 C14 1.411(2) .
C14 C15 1.396(2) .
C14 C25 1.525(2) .
C15 C16 1.386(2) .
C15 H15A 0.9500 .
C16 C17 1.387(2) .
C16 H16A 0.9500 .
C17 C18 1.398(2) .
C17 H17A 0.9500 .
C18 C28 1.520(2) .
C19 C21 1.536(2) .
C19 C20 1.538(2) .
C19 H19A 1.0000 .
C20 H20A 0.9800 .
C20 H20B 0.9800 .
C20 H20C 0.9800 .
C21 H21A 0.9800 .
C21 H21B 0.9800 .
C21 H21C 0.9800 .
C22 C23 1.526(2) .
C22 C24 1.528(2) .
C22 H22A 1.0000 .
C23 H23A 0.9800 .
C23 H23B 0.9800 .
C23 H23C 0.9800 .
C24 H24A 0.9800 .
C24 H24B 0.9800 .
C24 H24C 0.9800 .
C25 C27 1.523(3) .
C25 C26 1.522(2) .
C25 H25A 1.0000 .
C26 H26A 0.9800 .
C26 H26B 0.9800 .
C26 H26C 0.9800 .
C27 H27A 0.9800 .
C27 H27B 0.9800 .
C27 H27C 0.9800 .
C28 C30 1.529(2) .
C28 C29 1.534(2) .
C28 H28A 1.0000 .
C29 H29A 0.9800 .
C29 H29B 0.9800 .
C29 H29C 0.9800 .
C30 H30A 0.9800 .
C30 H30B 0.9800 .
C30 H30C 0.9800 .
C31 C32 1.203(2) .
C32 C33 1.482(2) .
C33 C35 1.527(3) .
C33 C34 1.524(3) .
C33 C36 1.524(2) .
C34 H34A 0.9800 .
C34 H34B 0.9800 .
C34 H34C 0.9800 .
C35 H35A 0.9800 .
C35 H35B 0.9800 .
C35 H35C 0.9800 .
C36 H36A 0.9800 .
C36 H36B 0.9800 .
C36 H36C 0.9800 .
C37 C38 1.3900 .
C37 C42 1.3900 .
C37 C43 1.518(4) .
C38 C39 1.3900 .
C38 H38 0.9500 .
C39 C40 1.3900 .
C39 H39 0.9500 .
C40 C41 1.3900 .
C40 H40 0.9500 .
C41 C42 1.3900 .
C41 H41 0.9500 .
C42 H42 0.9500 .
C43 H43A 0.9800 .
C43 H43B 0.9800 .
C43 H43C 0.9800 .
C43 H43D 0.9800 .
C43 H43E 0.9800 .
C43 H43F 0.9800 .

loop_
_geom_torsion_atom_site_label_1
_geom_torsion_atom_site_label_2
_geom_torsion_atom_site_label_3
_geom_torsion_atom_site_label_4
_geom_torsion
_geom_torsion_site_symmetry_1
C31 Ge1 C1 C2 -74.00(13) .
Ge1 Ge1 C1 C2 58.56(13) 2
C31 Ge1 C1 C6 111.64(11) .
Ge1 Ge1 C1 C6 -115.80(9) 2
C6 C1 C2 C3 4.8(2) .
Ge1 C1 C2 C3 -169.29(11) .
C6 C1 C2 C7 -167.58(13) .
Ge1 C1 C2 C7 18.3(2) .
C1 C2 C3 C4 -1.1(2) .
C7 C2 C3 C4 171.99(14) .
C2 C3 C4 C5 -2.7(2) .
C3 C4 C5 C6 2.8(2) .
C4 C5 C6 C1 0.9(2) .
C4 C5 C6 C13 -173.87(14) .
C2 C1 C6 C5 -4.8(2) .
Ge1 C1 C6 C5 170.03(11) .
C2 C1 C6 C13 169.71(13) .
Ge1 C1 C6 C13 -15.50(17) .
C3 C2 C7 C8 78.09(18) .
C1 C2 C7 C8 -109.25(17) .
C3 C2 C7 C12 -93.09(16) .
C1 C2 C7 C12 79.57(18) .
C12 C7 C8 C9 2.0(2) .
C2 C7 C8 C9 -168.92(13) .
C12 C7 C8 C19 -179.79(13) .
C2 C7 C8 C19 9.3(2) .
C7 C8 C9 C10 0.3(2) .
C19 C8 C9 C10 -177.89(14) .
C8 C9 C10 C11 -2.2(2) .
C9 C10 C11 C12 1.6(2) .
C10 C11 C12 C7 0.7(2) .
C10 C11 C12 C22 178.76(14) .
C8 C7 C12 C11 -2.5(2) .
C2 C7 C12 C11 168.70(13) .
C8 C7 C12 C22 179.42(13) .
C2 C7 C12 C22 -9.3(2) .
C5 C6 C13 C18 -83.45(18) .
C1 C6 C13 C18 101.92(17) .
C5 C6 C13 C14 90.11(17) .
C1 C6 C13 C14 -84.53(18) .
C18 C13 C14 C15 1.6(2) .
C6 C13 C14 C15 -172.00(14) .
C18 C13 C14 C25 179.04(14) .
C6 C13 C14 C25 5.5(2) .
C13 C14 C15 C16 -0.9(2) .
C25 C14 C15 C16 -178.48(15) .
C14 C15 C16 C17 -0.7(3) .
C15 C16 C17 C18 1.7(3) .
C16 C17 C18 C13 -1.0(2) .
C16 C17 C18 C28 177.94(15) .
C14 C13 C18 C17 -0.6(2) .
C6 C13 C18 C17 172.84(13) .
C14 C13 C18 C28 -179.54(13) .
C6 C13 C18 C28 -6.1(2) .
C9 C8 C19 C21 -46.27(19) .
C7 C8 C19 C21 135.56(14) .
C9 C8 C19 C20 76.88(18) .
C7 C8 C19 C20 -101.30(16) .
C11 C12 C22 C23 33.4(2) .
C7 C12 C22 C23 -148.61(14) .
C11 C12 C22 C24 -91.12(17) .
C7 C12 C22 C24 86.88(17) .
C15 C14 C25 C27 74.1(2) .
C13 C14 C25 C27 -103.41(19) .
C15 C14 C25 C26 -50.0(2) .
C13 C14 C25 C26 132.56(16) .
C17 C18 C28 C30 49.43(18) .
C13 C18 C28 C30 -131.63(14) .
C17 C18 C28 C29 -74.22(18) .
C13 C18 C28 C29 104.73(16) .
C1 Ge1 C31 C32 -147.4(6) .
Ge1 Ge1 C31 C32 77.9(6) 2
C42 C37 C38 C39 0.0 .
C43 C37 C38 C39 177.1(3) .
C37 C38 C39 C40 0.0 .
C38 C39 C40 C41 0.0 .
C39 C40 C41 C42 0.0 .
C40 C41 C42 C37 0.0 .
C38 C37 C42 C41 0.0 .
C43 C37 C42 C41 -177.1(3) .
